data_4123328
loop_
_publ_author_name
'Manna, Madhu Sudan'
'Mukherjee, Santanu'

_publ_section_title
;
 Organocatalytic Enantioselective Formal C(sp(2))-H Alkylation.
;
_journal_issue 1
_journal_name_full 'Journal of the American Chemical Society'
_journal_page_first 130
_journal_page_last 133
_journal_paper_doi 10.1021/ja5117556
_journal_volume 137
_journal_year 2015
_chemical_absolute_configuration rm
_chemical_formula_moiety 'C14 H14 O2'
_chemical_formula_sum 'C14 H14 O2'
_chemical_formula_weight 214.25
_chemical_name_systematic
;
 ?
;
_space_group_crystal_system orthorhombic
_space_group_IT_number 19
_space_group_name_Hall 'P 2ac 2ab'
_space_group_name_H-M_alt 'P 21 21 21'
_symmetry_space_group_name_Hall 'P 2ac 2ab'
_symmetry_space_group_name_H-M 'P 21 21 21'
_atom_sites_solution_hydrogens geom
_audit_creation_date 2014-07-21
_audit_creation_method
;
Olex2 1.2
(compiled 2014.06.27 svn.r2953 for OlexSys, GUI svn.r4855)
;
_cell_angle_alpha 90
_cell_angle_beta 90
_cell_angle_gamma 90
_cell_formula_units_Z 4
_cell_length_a 7.0960(10)
_cell_length_b 10.3820(15)
_cell_length_c 15.619(2)
_cell_measurement_reflns_used 9978
_cell_measurement_temperature 100
_cell_measurement_theta_max 27.50
_cell_measurement_theta_min 2.36
_cell_volume 1150.7(3)
_computing_cell_refinement 'SAINT v8.27A (Bruker, 2012)'
_computing_data_reduction 'SAINT v8.27A (Bruker, 2012)'
_computing_molecular_graphics 'Olex2 (Dolomanov et al., 2009)'
_computing_publication_material 'Olex2 (Dolomanov et al., 2009)'
_computing_structure_refinement 'ShelXL (Sheldrick, 2008)'
_diffrn_ambient_temperature 100
_diffrn_measured_fraction_theta_full 0.998
_diffrn_measured_fraction_theta_max 0.995
_diffrn_measurement_device_type 'Bruker APEX-II CCD'
_diffrn_measurement_method '\f and \w scans'
_diffrn_radiation_monochromator graphite
_diffrn_radiation_type MoK\a
_diffrn_radiation_wavelength 0.71073
_diffrn_reflns_av_R_equivalents 0.0589
_diffrn_reflns_av_unetI/netI 0.0360
_diffrn_reflns_Laue_measured_fraction_full 0.998
_diffrn_reflns_Laue_measured_fraction_max 0.995
_diffrn_reflns_limit_h_max 9
_diffrn_reflns_limit_h_min -8
_diffrn_reflns_limit_k_max 13
_diffrn_reflns_limit_k_min -13
_diffrn_reflns_limit_l_max 19
_diffrn_reflns_limit_l_min -20
_diffrn_reflns_number 18045
_diffrn_reflns_point_group_measured_fraction_full 0.999
_diffrn_reflns_point_group_measured_fraction_max 0.991
_diffrn_reflns_theta_full 25.242
_diffrn_reflns_theta_max 27.520
_diffrn_reflns_theta_min 2.356
_diffrn_standards_number 0
_exptl_absorpt_coefficient_mu 0.082
_exptl_absorpt_correction_T_max 0.7456
_exptl_absorpt_correction_T_min 0.3679
_exptl_absorpt_correction_type multi-scan
_exptl_absorpt_process_details
;
SADABS-2012/1 (Bruker,2012) was used for absorption correction.
wR2(int) was 0.1747 before and 0.0835 after correction.
The Ratio of minimum to maximum transmission is 0.4934.
The \l/2 correction factor is 0.0015.
;
_exptl_crystal_colour colorless
_exptl_crystal_density_diffrn 1.237
_exptl_crystal_description Block
_exptl_crystal_F_000 456
_exptl_crystal_size_max 0.50
_exptl_crystal_size_mid 0.12
_exptl_crystal_size_min 0.10
_refine_diff_density_max 0.381
_refine_diff_density_min -0.367
_refine_diff_density_rms 0.088
_refine_ls_abs_structure_details
;
 Flack x determined using 995 quotients [(I+)-(I-)]/[(I+)+(I-)]
 (Parsons, Flack and Wagner, Acta Cryst. B69 (2013) 249-259).
;
_refine_ls_abs_structure_Flack -0.01(4)
_refine_ls_extinction_method none
_refine_ls_goodness_of_fit_ref 1.070
_refine_ls_hydrogen_treatment constr
_refine_ls_matrix_type full
_refine_ls_number_parameters 147
_refine_ls_number_reflns 2633
_refine_ls_number_restraints 0
_refine_ls_restrained_S_all 1.070
_refine_ls_R_factor_all 0.0408
_refine_ls_R_factor_gt 0.0387
_refine_ls_shift/su_max 0.000
_refine_ls_shift/su_mean 0.000
_refine_ls_structure_factor_coef Fsqd
_refine_ls_weighting_details 'w=1/[\s^2^(Fo^2^)+(0.0618P)^2^+0.1035P] where P=(Fo^2^+2Fc^2^)/3'
_refine_ls_weighting_scheme calc
_refine_ls_wR_factor_gt 0.0999
_refine_ls_wR_factor_ref 0.1016
_reflns_Friedel_coverage 0.709
_reflns_Friedel_fraction_full 0.999
_reflns_Friedel_fraction_max 0.986
_reflns_number_gt 2492
_reflns_number_total 2633
_reflns_threshold_expression 'I > 2\s(I)'
_cod_data_source_file ja5117556_si_003.cif
_cod_data_source_block 3aa
_cod_original_cell_volume 1150.6(3)
_cod_database_code 4123328
_shelxl_version_number 2014-1
_shelx_space_group_comment
;
The symmetry employed for this shelxl refinement is uniquely defined
by the following loop, which should always be used as a source of
symmetry information in preference to the above space-group names.
They are only intended as comments.
;
_olex2_refinement_description
;
1. Fixed Uiso
 At 1.2 times of:
  All C(H) groups, All C(H,H) groups
 At 1.5 times of:
  All C(H,H,H) groups
2.a Secondary CH2 refined with riding coordinates:
 C5(H5A,H5B)
2.b Aromatic/amide H refined with riding coordinates:
 C7(H7), C8(H8), C9(H9), C11(H11), C13(H13), C14(H14)
2.c Idealised Me refined as rotating group:
 C1(H1A,H1B,H1C), C12(H12A,H12B,H12C)
;
_olex2_submission_special_instructions 'No special instructions were received'

loop_
_space_group_symop_operation_xyz
'x, y, z'
'x+1/2, -y+1/2, -z'
'-x, y+1/2, -z+1/2'
'-x+1/2, -y, z+1/2'

loop_
_atom_site_label
_atom_site_type_symbol
_atom_site_fract_x
_atom_site_fract_y
_atom_site_fract_z
_atom_site_U_iso_or_equiv
_atom_site_adp_type
_atom_site_occupancy
_atom_site_site_symmetry_order
_atom_site_calc_flag
_atom_site_refinement_flags_posn
O1 O -0.0775(2) 0.17417(12) -0.62577(9) 0.0295(3) Uani 1 1 d .
O2 O -0.1083(2) -0.27780(13) -0.59839(9) 0.0329(3) Uani 1 1 d .
C1 C -0.3901(3) 0.1256(2) -0.49954(14) 0.0353(5) Uani 1 1 d .
H1A H -0.4836 0.0827 -0.4655 0.053 Uiso 1 1 calc GR
H1B H -0.4511 0.1808 -0.5403 0.053 Uiso 1 1 calc GR
H1C H -0.3102 0.1761 -0.4631 0.053 Uiso 1 1 calc GR
C2 C -0.2748(3) 0.02843(17) -0.54554(11) 0.0235(4) Uani 1 1 d .
C3 C -0.1182(2) 0.06484(16) -0.60509(10) 0.0206(4) Uani 1 1 d .
C4 C -0.0194(2) -0.05698(16) -0.63604(10) 0.0203(4) Uani 1 1 d .
C5 C -0.0232(2) -0.06807(17) -0.73494(10) 0.0223(4) Uani 1 1 d .
H5A H 0.0542 0.0000 -0.7588 0.027 Uiso 1 1 calc R
H5B H 0.0331 -0.1496 -0.7512 0.027 Uiso 1 1 calc R
C6 C -0.2179(2) -0.05972(16) -0.77418(10) 0.0199(3) Uani 1 1 d .
C7 C -0.3361(3) -0.16682(18) -0.77726(12) 0.0275(4) Uani 1 1 d .
H7 H -0.2952 -0.2452 -0.7553 0.033 Uiso 1 1 calc R
C8 C -0.5152(3) -0.1569(2) -0.81311(13) 0.0355(5) Uani 1 1 d .
H8 H -0.5943 -0.2283 -0.8135 0.043 Uiso 1 1 calc R
C9 C -0.5766(3) -0.0425(2) -0.84803(13) 0.0372(5) Uani 1 1 d .
H9 H -0.6956 -0.0371 -0.8728 0.045 Uiso 1 1 calc R
C10 C -0.1371(3) -0.16246(17) -0.59245(11) 0.0232(4) Uani 1 1 d .
C11 C -0.2848(3) -0.10026(18) -0.54081(12) 0.0268(4) Uani 1 1 d .
H11 H -0.3741 -0.1448 -0.5088 0.032 Uiso 1 1 calc R
C12 C 0.1855(2) -0.0605(2) -0.60353(12) 0.0302(4) Uani 1 1 d .
H12A H 0.1863 -0.0566 -0.5421 0.045 Uiso 1 1 calc GR
H12B H 0.2534 0.0119 -0.6262 0.045 Uiso 1 1 calc GR
H12C H 0.2447 -0.1388 -0.6220 0.045 Uiso 1 1 calc GR
C13 C -0.2823(3) 0.05581(18) -0.80912(11) 0.0257(4) Uani 1 1 d .
H13 H -0.2053 0.1283 -0.8077 0.031 Uiso 1 1 calc R
C14 C -0.4604(3) 0.0640(2) -0.84606(13) 0.0334(5) Uani 1 1 d .
H14 H -0.5012 0.1415 -0.8695 0.040 Uiso 1 1 calc R

loop_
_atom_site_aniso_label
_atom_site_aniso_U_11
_atom_site_aniso_U_22
_atom_site_aniso_U_33
_atom_site_aniso_U_23
_atom_site_aniso_U_13
_atom_site_aniso_U_12
O1 0.0345(8) 0.0216(7) 0.0324(7) -0.0017(5) -0.0022(6) -0.0039(6)
O2 0.0360(8) 0.0229(7) 0.0398(8) 0.0052(6) -0.0080(6) 0.0018(6)
C1 0.0367(11) 0.0416(12) 0.0275(10) -0.0043(8) 0.0052(8) 0.0094(9)
C2 0.0208(8) 0.0325(9) 0.0173(7) -0.0011(7) -0.0031(7) 0.0022(7)
C3 0.0196(8) 0.0228(8) 0.0195(8) -0.0016(6) -0.0053(6) -0.0014(7)
C4 0.0172(8) 0.0220(8) 0.0217(8) -0.0001(6) -0.0011(6) -0.0008(7)
C5 0.0172(8) 0.0274(9) 0.0222(8) -0.0031(6) 0.0027(6) 0.0012(7)
C6 0.0179(8) 0.0235(8) 0.0182(7) -0.0045(6) 0.0025(6) -0.0010(7)
C7 0.0307(10) 0.0269(9) 0.0247(8) -0.0018(7) -0.0002(8) -0.0075(8)
C8 0.0289(10) 0.0531(13) 0.0247(9) -0.0030(8) -0.0005(8) -0.0202(9)
C9 0.0191(8) 0.0720(15) 0.0205(8) -0.0010(9) -0.0012(7) 0.0008(10)
C10 0.0225(8) 0.0231(9) 0.0241(8) 0.0036(7) -0.0075(7) -0.0010(7)
C11 0.0239(9) 0.0333(9) 0.0230(8) 0.0056(7) 0.0007(7) -0.0034(8)
C12 0.0184(8) 0.0373(10) 0.0348(10) -0.0014(8) -0.0051(7) 0.0021(7)
C13 0.0282(9) 0.0271(9) 0.0218(8) -0.0027(7) 0.0012(7) 0.0004(7)
C14 0.0305(10) 0.0437(11) 0.0260(9) -0.0002(8) 0.0008(8) 0.0115(9)

loop_
_atom_type_symbol
_atom_type_description
_atom_type_scat_dispersion_real
_atom_type_scat_dispersion_imag
_atom_type_scat_source
C C 0.0033 0.0016 'International Tables Vol C Tables 4.2.6.8 and 6.1.1.4'
H H 0.0000 0.0000 'International Tables Vol C Tables 4.2.6.8 and 6.1.1.4'
O O 0.0106 0.0060 'International Tables Vol C Tables 4.2.6.8 and 6.1.1.4'

loop_
_geom_angle_atom_site_label_1
_geom_angle_atom_site_label_2
_geom_angle_atom_site_label_3
_geom_angle
H1A C1 H1B 109.5
H1A C1 H1C 109.5
H1B C1 H1C 109.5
C2 C1 H1A 109.5
C2 C1 H1B 109.5
C2 C1 H1C 109.5
C1 C2 C3 122.55(17)
C11 C2 C1 128.46(18)
C11 C2 C3 108.97(15)
O1 C3 C2 125.25(16)
O1 C3 C4 125.56(16)
C2 C3 C4 109.20(14)
C3 C4 C5 111.70(14)
C3 C4 C10 101.58(14)
C3 C4 C12 110.43(14)
C10 C4 C5 112.30(14)
C10 C4 C12 110.51(14)
C12 C4 C5 110.08(14)
C4 C5 H5A 108.6
C4 C5 H5B 108.6
H5A C5 H5B 107.6
C6 C5 C4 114.54(14)
C6 C5 H5A 108.6
C6 C5 H5B 108.6
C7 C6 C5 121.17(16)
C7 C6 C13 118.39(16)
C13 C6 C5 120.44(15)
C6 C7 H7 119.9
C8 C7 C6 120.28(18)
C8 C7 H7 119.9
C7 C8 H8 119.6
C9 C8 C7 120.76(18)
C9 C8 H8 119.6
C8 C9 H9 120.2
C8 C9 C14 119.54(17)
C14 C9 H9 120.2
O2 C10 C4 125.16(17)
O2 C10 C11 126.32(18)
C11 C10 C4 108.49(15)
C2 C11 C10 111.70(16)
C2 C11 H11 124.2
C10 C11 H11 124.2
C4 C12 H12A 109.5
C4 C12 H12B 109.5
C4 C12 H12C 109.5
H12A C12 H12B 109.5
H12A C12 H12C 109.5
H12B C12 H12C 109.5
C6 C13 H13 119.6
C14 C13 C6 120.81(18)
C14 C13 H13 119.6
C9 C14 C13 120.19(19)
C9 C14 H14 119.9
C13 C14 H14 119.9

loop_
_geom_bond_atom_site_label_1
_geom_bond_atom_site_label_2
_geom_bond_distance
O1 C3 1.215(2)
O2 C10 1.218(2)
C1 H1A 0.9600
C1 H1B 0.9600
C1 H1C 0.9600
C1 C2 1.484(3)
C2 C3 1.498(2)
C2 C11 1.340(3)
C3 C4 1.525(2)
C4 C5 1.549(2)
C4 C10 1.536(2)
C4 C12 1.541(2)
C5 H5A 0.9700
C5 H5B 0.9700
C5 C6 1.514(2)
C6 C7 1.393(2)
C6 C13 1.395(2)
C7 H7 0.9300
C7 C8 1.393(3)
C8 H8 0.9300
C8 C9 1.378(3)
C9 H9 0.9300
C9 C14 1.380(3)
C10 C11 1.472(3)
C11 H11 0.9300
C12 H12A 0.9600
C12 H12B 0.9600
C12 H12C 0.9600
C13 H13 0.9300
C13 C14 1.392(3)
C14 H14 0.9300

loop_
_geom_torsion_atom_site_label_1
_geom_torsion_atom_site_label_2
_geom_torsion_atom_site_label_3
_geom_torsion_atom_site_label_4
_geom_torsion
O1 C3 C4 C5 -57.5(2)
O1 C3 C4 C10 -177.37(16)
O1 C3 C4 C12 65.4(2)
O2 C10 C11 C2 177.73(18)
C1 C2 C3 O1 -4.8(3)
C1 C2 C3 C4 175.65(17)
C1 C2 C11 C10 -176.25(18)
C2 C3 C4 C5 122.07(15)
C2 C3 C4 C10 2.18(16)
C2 C3 C4 C12 -115.08(15)
C3 C2 C11 C10 1.9(2)
C3 C4 C5 C6 -54.4(2)
C3 C4 C10 O2 -179.34(17)
C3 C4 C10 C11 -1.10(16)
C4 C5 C6 C7 -81.8(2)
C4 C5 C6 C13 98.92(18)
C4 C10 C11 C2 -0.5(2)
C5 C4 C10 O2 61.2(2)
C5 C4 C10 C11 -120.56(15)
C5 C6 C7 C8 179.56(16)
C5 C6 C13 C14 179.37(15)
C6 C7 C8 C9 1.7(3)
C6 C13 C14 C9 0.5(3)
C7 C6 C13 C14 0.1(2)
C7 C8 C9 C14 -1.2(3)
C8 C9 C14 C13 0.1(3)
C10 C4 C5 C6 59.0(2)
C11 C2 C3 O1 176.90(17)
C11 C2 C3 C4 -2.65(19)
C12 C4 C5 C6 -177.42(16)
C12 C4 C10 O2 -62.1(2)
C12 C4 C10 C11 116.10(16)
C13 C6 C7 C8 -1.2(2)
